data_1574353
loop_
_publ_author_name
'Maciel, Jhonny W.'
'Kalinke, Lucas H. G.'
'Rabelo, Renato'
'Alvarenga, Meiry E.'
'Martins, Felipe Terra'
'Moliner, Nicol\'as'
'Cangussu, Danielle'

_publ_section_title
;
 Slow Relaxation of Magnetization and Magnetocaloric Effects in
 One-Dimensional Oxamato-Based Lanthanide(III) Coordination Polymers
;
_journal_issue 4
_journal_name_full Magnetochemistry
_journal_page_first 23
_journal_paper_doi 10.3390/magnetochemistry11040023
_journal_volume 11
_journal_year 2025
_chemical_formula_sum 'C27 H25 Er2 N3 O20'
_chemical_formula_weight 1046.02
_space_group_crystal_system monoclinic
_space_group_IT_number 9
_space_group_name_Hall 'C -2yc'
_space_group_name_H-M_alt 'C 1 c 1'
_atom_sites_solution_hydrogens mixed
_audit_block_doi 10.5517/ccdc.csd.cc2m43vr
_audit_creation_method SHELXL-2014/7
_audit_update_record
;
2025-03-11 deposited with the CCDC.	2025-03-11 downloaded from the CCDC.
;
_cell_angle_alpha 90
_cell_angle_beta 104.998(5)
_cell_angle_gamma 90
_cell_formula_units_Z 4
_cell_length_a 24.290(4)
_cell_length_b 19.873(4)
_cell_length_c 7.4327(13)
_cell_measurement_reflns_used 6351
_cell_measurement_temperature 296(2)
_cell_measurement_theta_max 25.383
_cell_measurement_theta_min 1.343
_cell_volume 3465.7(11)
_computing_structure_refinement 'SHELXL-2014/7 (Sheldrick, 2014)'
_diffrn_ambient_temperature 296(2)
_diffrn_measured_fraction_theta_full 0.999
_diffrn_measured_fraction_theta_max 0.987
_diffrn_measurement_device_type 'Bruker APEX-II CCD'
_diffrn_radiation_type MoK\a
_diffrn_radiation_wavelength 0.71073
_diffrn_reflns_av_R_equivalents 0.1171
_diffrn_reflns_av_unetI/netI 0.1297
_diffrn_reflns_Laue_measured_fraction_full 0.999
_diffrn_reflns_Laue_measured_fraction_max 0.987
_diffrn_reflns_limit_h_max 29
_diffrn_reflns_limit_h_min -28
_diffrn_reflns_limit_k_max 23
_diffrn_reflns_limit_k_min -23
_diffrn_reflns_limit_l_max 8
_diffrn_reflns_limit_l_min -8
_diffrn_reflns_number 30506
_diffrn_reflns_point_group_measured_fraction_full 0.999
_diffrn_reflns_point_group_measured_fraction_max 0.987
_diffrn_reflns_theta_full 25.000
_diffrn_reflns_theta_max 25.383
_diffrn_reflns_theta_min 1.343
_exptl_absorpt_coefficient_mu 4.898
_exptl_absorpt_correction_T_max 0.783
_exptl_absorpt_correction_T_min 0.561
_exptl_absorpt_correction_type multi-scan
_exptl_absorpt_process_details 'Blessing, R. H. (1995) Acta Cryst., A51, 33-38'
_exptl_crystal_colour colorless
_exptl_crystal_density_diffrn 2.005
_exptl_crystal_description needle
_exptl_crystal_F_000 2016
_exptl_crystal_preparation 'Magnetic properties,Luminescent'
_exptl_crystal_size_max 0.15
_exptl_crystal_size_mid 0.10
_exptl_crystal_size_min 0.05
_refine_diff_density_max 2.339
_refine_diff_density_min -4.227
_refine_diff_density_rms 0.383
_refine_ls_abs_structure_details
;
 Refined as an inversion twin.
;
_refine_ls_abs_structure_Flack 0.54(7)
_refine_ls_extinction_method none
_refine_ls_goodness_of_fit_ref 1.127
_refine_ls_hydrogen_treatment constr
_refine_ls_matrix_type full
_refine_ls_number_parameters 272
_refine_ls_number_reflns 6180
_refine_ls_number_restraints 470
_refine_ls_restrained_S_all 1.093
_refine_ls_R_factor_all 0.1502
_refine_ls_R_factor_gt 0.1087
_refine_ls_shift/su_max 0.003
_refine_ls_shift/su_mean 0.000
_refine_ls_structure_factor_coef Fsqd
_refine_ls_weighting_details 'w=1/[\s^2^(Fo^2^)+(0.1638P)^2^+133.7737P] where P=(Fo^2^+2Fc^2^)/3'
_refine_ls_weighting_scheme calc
_refine_ls_wR_factor_gt 0.2965
_refine_ls_wR_factor_ref 0.3153
_reflns_Friedel_coverage 0.996
_reflns_Friedel_fraction_full 0.999
_reflns_Friedel_fraction_max 0.987
_reflns_number_gt 3875
_reflns_number_total 6351
_reflns_threshold_expression 'I > 2\s(I)'
_cod_data_source_file 2417034.cif
_cod_data_source_block shelx
_cod_original_sg_symbol_H-M 'C c'
_cod_database_code 1574353
_shelx_shelxl_version_number 2014/7
_shelx_space_group_comment
;
The symmetry employed for this shelxl refinement is uniquely defined
by the following loop, which should always be used as a source of
symmetry information in preference to the above space-group names.
They are only intended as comments.
;

loop_
_space_group_symop_operation_xyz
'x, y, z'
'x, -y, z+1/2'
'x+1/2, y+1/2, z'
'x+1/2, -y+1/2, z+1/2'

loop_
_atom_site_label
_atom_site_type_symbol
_atom_site_fract_x
_atom_site_fract_y
_atom_site_fract_z
_atom_site_U_iso_or_equiv
_atom_site_adp_type
_atom_site_occupancy
_atom_site_site_symmetry_order
_atom_site_calc_flag
_atom_site_refinement_flags_posn
_atom_site_refinement_flags_adp
_atom_site_refinement_flags_occupancy
_atom_site_disorder_assembly
_atom_site_disorder_group
Er2 Er 0.17559(12) 0.66508(11) 0.9367(3) 0.0422(8) Uani 1 1 d . U . . .
O3B O 0.2754(13) 0.7164(14) 0.971(5) 0.042(4) Uani 1 1 d D U . . .
C6C C 0.2703(13) 0.7770(17) 1.421(5) 0.041(3) Uani 1 1 d D U . . .
C5C C 0.3035(11) 0.7214(18) 1.449(4) 0.032(4) Uani 1 1 d D U . A 2
H5C H 0.2913 0.6791 1.4015 0.038 Uiso 1 1 calc R U . A 2
O5C O 0.2050(14) 0.7103(14) 1.220(4) 0.041(3) Uani 1 1 d D U . . .
O3A O 0.2597(12) 0.5954(12) 1.118(4) 0.040(4) Uani 1 1 d D U . . .
O4C O 0.1812(13) 0.8055(16) 1.343(4) 0.041(3) Uani 1 1 d D U . B 1
C8A C 0.3854(14) 0.4420(16) 1.334(5) 0.039(3) Uani 1 1 d D U . . .
H8A H 0.3704 0.4004 1.2890 0.047 Uiso 1 1 calc R U . . .
C6B C 0.4850(12) 0.7794(18) 1.251(6) 0.047(5) Uani 1 1 d D U . . .
O2A O 0.1817(12) 0.5496(13) 0.863(4) 0.040(4) Uani 1 1 d D U . C 2
C3B C 0.3681(11) 0.8002(16) 1.078(5) 0.041(5) Uani 1 1 d D U . . .
C5B C 0.4442(13) 0.731(2) 1.195(6) 0.047(5) Uani 1 1 d D U . . .
H5B H 0.4575 0.6870 1.2172 0.057 Uiso 1 1 calc R U . . .
C3A C 0.3535(12) 0.4980(15) 1.283(5) 0.044(8) Uani 1 1 d D U . . .
O2B O 0.1647(11) 0.7785(16) 0.822(5) 0.039(4) Uani 1 1 d D U . . .
C4A C 0.3735(16) 0.5597(15) 1.346(6) 0.039(3) Uani 1 1 d D U . . .
H4A H 0.3528 0.5993 1.3167 0.047 Uiso 1 1 calc R U . . .
C5A C 0.4272(16) 0.556(2) 1.456(5) 0.048(9) Uani 1 1 d D U . . .
H5A H 0.4426 0.5981 1.4976 0.058 Uiso 1 1 calc R U . . .
C6A C 0.4631(17) 0.5043(17) 1.518(6) 0.044(4) Uani 1 1 d D U . . .
C4C C 0.3565(13) 0.7351(18) 1.554(4) 0.032(4) Uani 1 1 d D U . . .
H4C H 0.3815 0.6990 1.5840 0.038 Uiso 1 1 calc R U . A 2
N1B N 0.3110(12) 0.811(2) 0.983(6) 0.043(5) Uani 1 1 d D U . D 1
H1B H 0.3064 0.8522 0.9473 0.052 Uiso 1 1 calc R U . D 1
C7A C 0.4389(14) 0.4449(19) 1.449(4) 0.039(3) Uani 1 1 d D U . . .
H7A H 0.4594 0.4052 1.4818 0.047 Uiso 1 1 calc R U . . .
Er1 Er 0.08234(12) 0.83555(12) 1.2467(3) 0.0425(8) Uani 1 1 d . U . . .
N1A N 0.2996(11) 0.4897(15) 1.160(4) 0.031(6) Uani 1 1 d D U . E 2
H1A H 0.2927 0.4486 1.1259 0.037 Uiso 1 1 calc R U . E 2
C7C C 0.2862(14) 0.8398(18) 1.483(5) 0.042(10) Uani 1 1 d D U . F 1
H7C H 0.2606 0.8755 1.4562 0.051 Uiso 1 1 calc R U . F 1
C2B C 0.2593(11) 0.7770(14) 0.927(7) 0.047(5) Uani 1 1 d D U . D 1
C1B C 0.2095(10) 0.8157(13) 0.868(7) 0.041(5) Uani 1 1 d D U . D 1
O1A O 0.2093(14) 0.4389(12) 0.941(4) 0.039(3) Uani 1 1 d D U . G 1
O1B O 0.2038(11) 0.8760(13) 0.859(4) 0.039(4) Uani 1 1 d D U . D 1
C4B C 0.3877(13) 0.7364(18) 1.113(6) 0.047(5) Uani 1 1 d D U . . .
H4B H 0.3640 0.6991 1.0827 0.057 Uiso 1 1 calc R U . H 1
C8B C 0.4049(13) 0.852(2) 1.132(6) 0.047(5) Uani 1 1 d D U . . .
H8B H 0.3916 0.8961 1.1130 0.057 Uiso 1 1 calc R U . I 1
C8C C 0.3403(13) 0.849(2) 1.585(5) 0.041(3) Uani 1 1 d D U . F 1
H8C H 0.3525 0.8917 1.6313 0.049 Uiso 1 1 calc R U . F 1
O1C O 0.5362(12) 0.8705(12) 1.881(4) 0.035(4) Uani 1 1 d D U . . .
O3C O 0.4945(12) 0.7102(14) 1.742(4) 0.035(4) Uani 1 1 d D U . . .
C9A C 0.5184(17) 0.5128(13) 1.669(6) 0.044(4) Uani 1 1 d D U . . .
O5A O 0.5507(13) 0.4617(15) 1.722(4) 0.044(4) Uani 1 1 d D U . J 2
C1C C 0.5350(11) 0.8094(14) 1.819(5) 0.032(4) Uani 1 1 d D U . . .
O2C O 0.5829(11) 0.7771(16) 1.866(4) 0.035(4) Uani 1 1 d D U . . .
C3C C 0.3769(15) 0.7964(16) 1.620(5) 0.032(4) Uani 1 1 d D U . . .
C1A C 0.2077(15) 0.5032(12) 0.950(5) 0.039(3) Uani 1 1 d D U . . .
C2A C 0.2543(14) 0.5323(13) 1.081(5) 0.039(3) Uani 1 1 d D U . . .
N1C N 0.4368(16) 0.818(2) 1.701(7) 0.043(5) Uani 1 1 d . U . . .
H1C H 0.4439 0.8598 1.7187 0.052 Uiso 1 1 calc R U . . .
C2C C 0.4855(13) 0.7695(15) 1.755(5) 0.032(4) Uani 1 1 d D U . . .
O4A O 0.5292(13) 0.5709(13) 1.710(4) 0.044(4) Uani 1 1 d D U . K 1
C7B C 0.4605(15) 0.841(2) 1.214(6) 0.055(12) Uani 1 1 d D U . . .
H7B H 0.4839 0.8783 1.2467 0.066 Uiso 1 1 calc R U . . .
C9C C 0.2153(13) 0.7647(18) 1.319(6) 0.041(3) Uani 1 1 d D U . . .
C9B C 0.5445(12) 0.7747(18) 1.356(6) 0.041(5) Uani 1 1 d D U . . .
O4B O 0.5845(11) 0.8194(15) 1.374(5) 0.039(4) Uani 1 1 d D U . . .
O1W O 0.0753(15) 0.8330(16) 1.561(5) 0.044(3) Uani 1 1 d . U . . .
H1WA H 0.0923 0.8730 1.6263 0.067 Uiso 1 1 d R U . . .
H1WB H 0.0376 0.8501 1.5667 0.067 Uiso 1 1 d R U . . .
O2W O 0.1210(14) 0.9068(17) 1.028(4) 0.044(3) Uani 1 1 d . U . . .
H2WA H 0.1501 0.8826 0.9806 0.067 Uiso 1 1 d R U . . .
H2WB H 0.0875 0.9243 0.9272 0.067 Uiso 1 1 d R U . . .
O5W O 0.1293(14) 0.6064(18) 1.116(4) 0.044(3) Uani 1 1 d . U . . .
H5WA H 0.1273 0.6421 1.1994 0.067 Uiso 1 1 d R U . . .
H5WB H 0.1547 0.5741 1.1986 0.067 Uiso 1 1 d R U . . .
O4W O 0.1692(15) 0.6600(16) 0.610(5) 0.044(3) Uani 1 1 d . U . . .
H4WA H 0.1352 0.6434 0.5343 0.067 Uiso 1 1 d R U . . .
H4WB H 0.1998 0.6336 0.5903 0.067 Uiso 1 1 d R U . . .
O5B O 0.5596(13) 0.7271(15) 1.459(5) 0.042(4) Uani 1 1 d D U . . .
O3W O 0.1500(13) 0.9276(16) 1.439(4) 0.044(3) Uani 1 1 d . U . . .
H3WA H 0.1268 0.9672 1.4507 0.067 Uiso 1 1 d R U . . .
H3WB H 0.1676 0.9124 1.5633 0.067 Uiso 1 1 d R U . . .

loop_
_atom_site_aniso_label
_atom_site_aniso_U_11
_atom_site_aniso_U_22
_atom_site_aniso_U_33
_atom_site_aniso_U_23
_atom_site_aniso_U_13
_atom_site_aniso_U_12
Er2 0.0395(16) 0.048(2) 0.0407(16) -0.0201(10) 0.0139(12) -0.0051(12)
O3B 0.013(8) 0.050(9) 0.060(12) -0.004(8) -0.001(7) -0.001(6)
C6C 0.039(6) 0.051(8) 0.027(6) -0.009(6) -0.002(5) -0.002(6)
C5C 0.022(6) 0.049(8) 0.022(8) -0.011(7) 0.000(6) -0.010(6)
O5C 0.039(6) 0.051(8) 0.027(6) -0.009(6) -0.002(5) -0.002(6)
O3A 0.043(9) 0.045(6) 0.020(8) -0.015(6) -0.013(6) -0.011(6)
O4C 0.039(6) 0.051(8) 0.027(6) -0.009(6) -0.002(5) -0.002(6)
C8A 0.045(8) 0.045(6) 0.027(7) -0.017(6) 0.006(5) -0.010(6)
C6B 0.020(7) 0.041(8) 0.075(12) -0.017(9) 0.001(8) -0.004(6)
O2A 0.043(9) 0.045(6) 0.020(8) -0.015(6) -0.013(6) -0.011(6)
C3B 0.014(7) 0.044(8) 0.069(13) -0.007(10) 0.021(8) -0.008(6)
C5B 0.020(7) 0.041(8) 0.075(12) -0.017(9) 0.001(8) -0.004(6)
C3A 0.042(16) 0.044(13) 0.05(2) -0.013(16) 0.012(13) -0.014(11)
O2B 0.009(6) 0.053(7) 0.047(9) -0.009(6) -0.009(7) -0.003(6)
C4A 0.045(8) 0.045(6) 0.027(7) -0.017(6) 0.006(5) -0.010(6)
C5A 0.054(18) 0.054(14) 0.03(2) -0.019(17) 0.005(14) -0.002(14)
C6A 0.040(10) 0.045(10) 0.044(10) -0.014(8) 0.004(7) -0.014(7)
C4C 0.022(6) 0.049(8) 0.022(8) -0.011(7) 0.000(6) -0.010(6)
N1B 0.028(7) 0.043(9) 0.052(12) -0.012(15) -0.002(9) -0.008(7)
C7A 0.045(8) 0.045(6) 0.027(7) -0.017(6) 0.006(5) -0.010(6)
Er1 0.0409(16) 0.046(2) 0.0424(17) 0.0161(10) 0.0137(13) 0.0142(12)
N1A 0.037(13) 0.036(13) 0.026(15) -0.014(12) 0.020(9) -0.025(9)
C7C 0.032(15) 0.038(17) 0.05(2) -0.013(18) 0.001(16) 0.012(13)
C2B 0.020(7) 0.041(8) 0.075(12) -0.017(9) 0.001(8) -0.004(6)
C1B 0.014(7) 0.044(8) 0.069(13) -0.007(10) 0.021(8) -0.008(6)
O1A 0.045(8) 0.045(6) 0.027(7) -0.017(6) 0.006(5) -0.010(6)
O1B 0.009(6) 0.053(7) 0.047(9) -0.009(6) -0.009(7) -0.003(6)
C4B 0.020(7) 0.041(8) 0.075(12) -0.017(9) 0.001(8) -0.004(6)
C8B 0.020(7) 0.041(8) 0.075(12) -0.017(9) 0.001(8) -0.004(6)
C8C 0.039(6) 0.051(8) 0.027(6) -0.009(6) -0.002(5) -0.002(6)
O1C 0.020(8) 0.045(8) 0.031(9) -0.005(7) -0.009(7) -0.009(7)
O3C 0.020(8) 0.045(8) 0.031(9) -0.005(7) -0.009(7) -0.009(7)
C9A 0.040(10) 0.045(10) 0.044(10) -0.014(8) 0.004(7) -0.014(7)
O5A 0.040(10) 0.045(10) 0.044(10) -0.014(8) 0.004(7) -0.014(7)
C1C 0.022(6) 0.049(8) 0.022(8) -0.011(7) 0.000(6) -0.010(6)
O2C 0.020(8) 0.045(8) 0.031(9) -0.005(7) -0.009(7) -0.009(7)
C3C 0.022(6) 0.049(8) 0.022(8) -0.011(7) 0.000(6) -0.010(6)
C1A 0.045(8) 0.045(6) 0.027(7) -0.017(6) 0.006(5) -0.010(6)
C2A 0.045(8) 0.045(6) 0.027(7) -0.017(6) 0.006(5) -0.010(6)
N1C 0.028(7) 0.043(9) 0.052(12) -0.012(15) -0.002(9) -0.008(7)
C2C 0.022(6) 0.049(8) 0.022(8) -0.011(7) 0.000(6) -0.010(6)
O4A 0.040(10) 0.045(10) 0.044(10) -0.014(8) 0.004(7) -0.014(7)
C7B 0.025(14) 0.036(13) 0.10(3) -0.02(2) 0.00(2) -0.004(11)
C9C 0.039(6) 0.051(8) 0.027(6) -0.009(6) -0.002(5) -0.002(6)
C9B 0.014(7) 0.044(8) 0.069(13) -0.007(10) 0.021(8) -0.008(6)
O4B 0.009(6) 0.053(7) 0.047(9) -0.009(6) -0.009(7) -0.003(6)
O1W 0.040(7) 0.059(7) 0.029(5) 0.000(4) -0.001(5) 0.001(5)
O2W 0.040(7) 0.059(7) 0.029(5) 0.000(4) -0.001(5) 0.001(5)
O5W 0.040(7) 0.059(7) 0.029(5) 0.000(4) -0.001(5) 0.001(5)
O4W 0.040(7) 0.059(7) 0.029(5) 0.000(4) -0.001(5) 0.001(5)
O5B 0.013(8) 0.050(9) 0.060(12) -0.004(8) -0.001(7) -0.001(6)
O3W 0.040(7) 0.059(7) 0.029(5) 0.000(4) -0.001(5) 0.001(5)

loop_
_atom_type_symbol
_atom_type_description
_atom_type_scat_dispersion_real
_atom_type_scat_dispersion_imag
_atom_type_scat_source
C C 0.0033 0.0016 'International Tables Vol C Tables 4.2.6.8 and 6.1.1.4'
H H 0.0000 0.0000 'International Tables Vol C Tables 4.2.6.8 and 6.1.1.4'
Er Er -0.2586 4.9576 'International Tables Vol C Tables 4.2.6.8 and 6.1.1.4'
N N 0.0061 0.0033 'International Tables Vol C Tables 4.2.6.8 and 6.1.1.4'
O O 0.0106 0.0060 'International Tables Vol C Tables 4.2.6.8 and 6.1.1.4'
Ni Ni 0.3393 1.1124 'International Tables Vol C Tables 4.2.6.8 and 6.1.1.4'

loop_
_geom_angle_atom_site_label_1
_geom_angle_atom_site_label_2
_geom_angle_atom_site_label_3
_geom_angle
_geom_angle_site_symmetry_1
_geom_angle_site_symmetry_3
_geom_angle_publ_flag
O4B Er2 O5C 101.9(12) 4_464 . ?
O4B Er2 O5W 64.3(12) 4_464 . ?
O5C Er2 O5W 75.0(12) . . ?
O4B Er2 O2A 102.1(11) 4_464 . ?
O5C Er2 O2A 125.8(10) . . ?
O5W Er2 O2A 73.1(12) . . ?
O4B Er2 O2B 77.1(10) 4_464 . ?
O5C Er2 O2B 86.2(11) . . ?
O5W Er2 O2B 131.5(12) . . ?
O2A Er2 O2B 146.5(11) . . ?
O4B Er2 O4W 89.6(12) 4_464 . ?
O5C Er2 O4W 153.5(12) . . ?
O5W Er2 O4W 131.3(12) . . ?
O2A Er2 O4W 73.5(10) . . ?
O2B Er2 O4W 73.0(11) . . ?
O4B Er2 O3A 146.0(11) 4_464 . ?
O5C Er2 O3A 72.7(10) . . ?
O5W Er2 O3A 82.1(11) . . ?
O2A Er2 O3A 60.5(7) . . ?
O2B Er2 O3A 134.3(8) . . ?
O4W Er2 O3A 110.2(10) . . ?
O4B Er2 O3B 147.9(10) 4_464 . ?
O5C Er2 O3B 71.6(11) . . ?
O5W Er2 O3B 137.7(11) . . ?
O2A Er2 O3B 106.9(10) . . ?
O2B Er2 O3B 71.3(8) . . ?
O4W Er2 O3B 85.9(11) . . ?
O3A Er2 O3B 63.8(9) . . ?
C2B O3B Er2 97(2) . . ?
C7C C6C C9C 120(3) . . ?
C5C C6C C9C 113(3) . . ?
C4C C5C C6C 112(3) . . ?
C4C C5C H5C 124.2 . . ?
C6C C5C H5C 124.2 . . ?
C9C O5C Er2 147(3) . . ?
C2A O3A Er2 113.2(19) . . ?
C9C O4C Er1 143(3) . . ?
C3A C8A C7A 122(3) . . ?
C3A C8A H8A 119.1 . . ?
C7A C8A H8A 119.1 . . ?
C7B C6B C5B 109(3) . . ?
C7B C6B C9B 119(3) . . ?
C5B C6B C9B 131(3) . . ?
C1A O2A Er2 132(2) . . ?
C4B C3B C8B 119(3) . . ?
C4B C3B N1B 119(3) . . ?
C8B C3B N1B 122(3) . . ?
C4B C5B C6B 130(4) . . ?
C4B C5B H5B 114.8 . . ?
C6B C5B H5B 114.8 . . ?
C8A C3A C4A 121(3) . . ?
C8A C3A N1A 117(3) . . ?
C4A C3A N1A 121(3) . . ?
C1B O2B Er2 116(2) . . ?
C5A C4A C3A 112(3) . . ?
C5A C4A H4A 124.2 . . ?
C3A C4A H4A 124.2 . . ?
C4A C5A C6A 133(4) . . ?
C4A C5A H5A 113.6 . . ?
C6A C5A H5A 113.6 . . ?
C5A C6A C7A 111(4) . . ?
C5A C6A C9A 122(3) . . ?
C7A C6A C9A 126(3) . . ?
C5C C4C C3C 126(4) . . ?
C5C C4C H4C 116.8 . . ?
C3C C4C H4C 116.8 . . ?
C2B N1B C3B 141(4) . . ?
C2B N1B H1B 109.5 . . ?
C3B N1B H1B 109.5 . . ?
C8A C7A C6A 122(4) . . ?
C8A C7A H7A 119.2 . . ?
C6A C7A H7A 119.2 . . ?
O4A Er1 O3C 79.8(11) 4_464 4_464 ?
O4A Er1 O1W 87.2(11) 4_464 . ?
O3C Er1 O1W 73.0(11) 4_464 . ?
O4A Er1 O4C 138.1(12) 4_464 . ?
O3C Er1 O4C 139.2(11) 4_464 . ?
O1W Er1 O4C 91.4(11) . . ?
O4A Er1 O2C 139.9(11) 4_464 4_464 ?
O3C Er1 O2C 63.7(9) 4_464 4_464 ?
O1W Er1 O2C 67.3(11) . 4_464 ?
O4C Er1 O2C 75.5(10) . 4_464 ?
O4A Er1 O5B 109.2(11) 4_464 4_464 ?
O3C Er1 O5B 77.5(11) 4_464 4_464 ?
O1W Er1 O5B 143.0(11) . 4_464 ?
O4C Er1 O5B 96.7(10) . 4_464 ?
O2C Er1 O5B 79.9(11) 4_464 4_464 ?
O4A Er1 O2W 75.7(11) 4_464 . ?
O3C Er1 O2W 135.1(10) 4_464 . ?
O1W Er1 O2W 141.1(11) . . ?
O4C Er1 O2W 79.6(11) . . ?
O2C Er1 O2W 142.7(11) 4_464 . ?
O5B Er1 O2W 75.9(11) 4_464 . ?
O4A Er1 O3W 75.4(10) 4_464 . ?
O3C Er1 O3W 136.8(10) 4_464 . ?
O1W Er1 O3W 71.0(10) . . ?
O4C Er1 O3W 64.7(10) . . ?
O2C Er1 O3W 120.3(9) 4_464 . ?
O5B Er1 O3W 144.3(11) 4_464 . ?
O2W Er1 O3W 71.0(10) . . ?
C2A N1A C3A 135(3) . . ?
C2A N1A H1A 112.4 . . ?
C3A N1A H1A 112.4 . . ?
C8C C7C C6C 118(4) . . ?
C8C C7C H7C 121.0 . . ?
C6C C7C H7C 121.0 . . ?
O3B C2B N1B 101(3) . . ?
O3B C2B C1B 141(3) . . ?
N1B C2B C1B 118(3) . . ?
O1B C1B O2B 119(3) . . ?
O1B C1B C2B 130(3) . . ?
O2B C1B C2B 112(3) . . ?
C3B C4B C5B 115(4) . . ?
C3B C4B H4B 122.4 . . ?
C5B C4B H4B 122.4 . . ?
C7B C8B C3B 121(4) . . ?
C7B C8B H8B 119.6 . . ?
C3B C8B H8B 119.6 . . ?
C7C C8C C3C 120(4) . . ?
C7C C8C H8C 120.2 . . ?
C3C C8C H8C 120.2 . . ?
C2C O3C Er1 125(3) . 4_565 ?
O4A C9A C6A 113(3) . . ?
O5A C9A C6A 120(3) . . ?
O1C C1C O2C 116(3) . . ?
O1C C1C C2C 126(3) . . ?
O2C C1C C2C 116(3) . . ?
C1C O2C Er1 116(2) . 4_565 ?
C8C C3C C4C 118(4) . . ?
C8C C3C N1C 113(3) . . ?
C4C C3C N1C 129(3) . . ?
O2A C1A C2A 106(2) . . ?
O1A C1A C2A 115(3) . . ?
O3A C2A N1A 118(3) . . ?
O3A C2A C1A 125(2) . . ?
N1A C2A C1A 117(2) . . ?
C3C N1C C2C 124(3) . . ?
C3C N1C H1C 118.2 . . ?
C2C N1C H1C 118.2 . . ?
O3C C2C C1C 115(3) . . ?
O3C C2C N1C 139(3) . . ?
C1C C2C N1C 106(3) . . ?
C9A O4A Er1 155(3) . 4_565 ?
C8B C7B C6B 125(4) . . ?
C8B C7B H7B 117.4 . . ?
C6B C7B H7B 117.4 . . ?
O4C C9C O5C 127(3) . . ?
O4C C9C C6C 114(3) . . ?
O5C C9C C6C 119(3) . . ?
O5B C9B O4B 112(3) . . ?
O5B C9B C6B 119(3) . . ?
O4B C9B C6B 129(3) . . ?
C9B O4B Er2 145(3) . 4_565 ?
Er1 O1W H1WA 110.2 . . ?
Er1 O1W H1WB 109.8 . . ?
H1WA O1W H1WB 88.6 . . ?
Er1 O2W H2WA 112.1 . . ?
Er1 O2W H2WB 108.0 . . ?
H2WA O2W H2WB 114.3 . . ?
Er2 O5W H5WA 96.6 . . ?
Er2 O5W H5WB 111.9 . . ?
H5WA O5W H5WB 101.9 . . ?
Er2 O4W H4WA 116.0 . . ?
Er2 O4W H4WB 109.1 . . ?
H4WA O4W H4WB 108.6 . . ?
C9B O5B Er1 158(4) . 4_565 ?
Er1 O3W H3WA 108.1 . . ?
Er1 O3W H3WB 111.4 . . ?
H3WA O3W H3WB 107.1 . . ?

loop_
_geom_bond_atom_site_label_1
_geom_bond_atom_site_label_2
_geom_bond_distance
_geom_bond_site_symmetry_2
_geom_bond_publ_flag
Er2 O4B 2.16(3) 4_464 ?
Er2 O5C 2.23(3) . ?
Er2 O5W 2.27(3) . ?
Er2 O2A 2.37(3) . ?
Er2 O2B 2.40(3) . ?
Er2 O4W 2.40(3) . ?
Er2 O3A 2.55(3) . ?
Er2 O3B 2.58(3) . ?
O3B C2B 1.283(7) . ?
C6C C7C 1.352(7) . ?
C6C C5C 1.352(14) . ?
C6C C9C 1.376(10) . ?
C5C C4C 1.348(7) . ?
C5C H5C 0.9300 . ?
O5C C9C 1.294(14) . ?
O3A C2A 1.285(14) . ?
O4C C9C 1.207(14) . ?
O4C Er1 2.40(3) . ?
C8A C3A 1.353(14) . ?
C8A C7A 1.358(14) . ?
C8A H8A 0.9300 . ?
C6B C7B 1.355(14) . ?
C6B C5B 1.367(14) . ?
C6B C9B 1.460(14) . ?
O2A C1A 1.208(14) . ?
C3B C4B 1.354(14) . ?
C3B C8B 1.356(14) . ?
C3B N1B 1.400(14) . ?
C5B C4B 1.356(14) . ?
C5B H5B 0.9300 . ?
C3A C4A 1.356(14) . ?
C3A N1A 1.399(14) . ?
O2B C1B 1.287(14) . ?
C4A C5A 1.351(15) . ?
C4A H4A 0.9300 . ?
C5A C6A 1.355(15) . ?
C5A H5A 0.9300 . ?
C6A C7A 1.359(14) . ?
C6A C9A 1.52(5) . ?
C4C C3C 1.359(14) . ?
C4C H4C 0.9300 . ?
N1B C2B 1.391(14) . ?
N1B H1B 0.8600 . ?
C7A H7A 0.9300 . ?
Er1 O4A 2.24(3) 4_464 ?
Er1 O3C 2.31(3) 4_464 ?
Er1 O1W 2.38(4) . ?
Er1 O2C 2.41(3) 4_464 ?
Er1 O5B 2.41(3) 4_464 ?
Er1 O2W 2.51(3) . ?
Er1 O3W 2.62(3) . ?
N1A C2A 1.391(14) . ?
N1A H1A 0.8600 . ?
C7C C8C 1.350(7) . ?
C7C H7C 0.9300 . ?
C2B C1B 1.404(14) . ?
C1B O1B 1.206(14) . ?
O1A C1A 1.281(14) . ?
C4B H4B 0.9300 . ?
C8B C7B 1.348(15) . ?
C8B H8B 0.9300 . ?
C8C C3C 1.356(14) . ?
C8C H8C 0.9300 . ?
O1C C1C 1.295(14) . ?
O3C C2C 1.209(14) . ?
O3C Er1 2.31(3) 4_565 ?
C9A O4A 1.207(14) . ?
C9A O5A 1.282(7) . ?
C1C O2C 1.297(14) . ?
C1C C2C 1.415(14) . ?
O2C Er1 2.41(3) 4_565 ?
C3C N1C 1.49(5) . ?
C1A C2A 1.409(14) . ?
N1C C2C 1.49(5) . ?
N1C H1C 0.8600 . ?
O4A Er1 2.24(3) 4_565 ?
C7B H7B 0.9300 . ?
C9B O5B 1.212(14) . ?
C9B O4B 1.297(14) . ?
O4B Er2 2.16(3) 4_565 ?
O1W H1WA 0.9679 . ?
O1W H1WB 0.9871 . ?
O2W H2WA 0.9933 . ?
O2W H2WB 1.0158 . ?
O5W H5WA 0.9542 . ?
O5W H5WB 0.9885 . ?
O4W H4WA 0.9306 . ?
O4W H4WB 0.9502 . ?
O5B Er1 2.41(3) 4_565 ?
O3W H3WA 0.9839 . ?
O3W H3WB 0.9578 . ?

loop_
_geom_torsion_atom_site_label_1
_geom_torsion_atom_site_label_2
_geom_torsion_atom_site_label_3
_geom_torsion_atom_site_label_4
_geom_torsion
_geom_torsion_site_symmetry_1
_geom_torsion_site_symmetry_2
_geom_torsion_site_symmetry_3
_geom_torsion_site_symmetry_4
_geom_torsion_publ_flag
C9C C6C C5C C4C -178(4) . . . . ?
C7B C6B C5B C4B 1(5) . . . . ?
C9B C6B C5B C4B 173(5) . . . . ?
C7A C8A C3A C4A 0(6) . . . . ?
C7A C8A C3A N1A 179(3) . . . . ?
C8A C3A C4A C5A 1(6) . . . . ?
N1A C3A C4A C5A -177(4) . . . . ?
C3A C4A C5A C6A -2(7) . . . . ?
C4A C5A C6A C7A 2(6) . . . . ?
C4A C5A C6A C9A -169(5) . . . . ?
C6C C5C C4C C3C -3(4) . . . . ?
C4B C3B N1B C2B 14(9) . . . . ?
C8B C3B N1B C2B -168(6) . . . . ?
C3A C8A C7A C6A 0(3) . . . . ?
C5A C6A C7A C8A 0(3) . . . . ?
C9A C6A C7A C8A 171(4) . . . . ?
C8A C3A N1A C2A 178(4) . . . . ?
C4A C3A N1A C2A -3(7) . . . . ?
C9C C6C C7C C8C 179(4) . . . . ?
Er2 O3B C2B N1B 167(3) . . . . ?
Er2 O3B C2B C1B -3(8) . . . . ?
C3B N1B C2B O3B -7(9) . . . . ?
C3B N1B C2B C1B 166(6) . . . . ?
Er2 O2B C1B O1B -160(3) . . . . ?
Er2 O2B C1B C2B 18(5) . . . . ?
O3B C2B C1B O1B 168(6) . . . . ?
N1B C2B C1B O1B -1(9) . . . . ?
O3B C2B C1B O2B -10(10) . . . . ?
N1B C2B C1B O2B -179(5) . . . . ?
C8B C3B C4B C5B -2(4) . . . . ?
N1B C3B C4B C5B 176(4) . . . . ?
C6B C5B C4B C3B 1(5) . . . . ?
C4B C3B C8B C7B 2(4) . . . . ?
N1B C3B C8B C7B -176(4) . . . . ?
C6C C7C C8C C3C 1(4) . . . . ?
C5A C6A C9A O4A -7(6) . . . . ?
C7A C6A C9A O4A -177(4) . . . . ?
C5A C6A C9A O5A -180(4) . . . . ?
C7A C6A C9A O5A 10(6) . . . . ?
O1C C1C O2C Er1 -179(3) . . . 4_565 ?
C2C C1C O2C Er1 19(5) . . . 4_565 ?
C7C C8C C3C C4C -2(4) . . . . ?
C7C C8C C3C N1C 169(3) . . . . ?
C5C C4C C3C N1C -166(4) . . . . ?
Er2 O2A C1A C2A -25(5) . . . . ?
Er2 O3A C2A N1A 175(3) . . . . ?
Er2 O3A C2A C1A 2(5) . . . . ?
C3A N1A C2A O3A 2(7) . . . . ?
C3A N1A C2A C1A 176(4) . . . . ?
O2A C1A C2A O3A 12(6) . . . . ?
O1A C1A C2A O3A -177(4) . . . . ?
O2A C1A C2A N1A -162(4) . . . . ?
C8C C3C N1C C2C 179(4) . . . . ?
C4C C3C N1C C2C -11(7) . . . . ?
Er1 O3C C2C C1C -14(5) 4_565 . . . ?
Er1 O3C C2C N1C 155(5) 4_565 . . . ?
O1C C1C C2C O3C -165(4) . . . . ?
O2C C1C C2C O3C -4(6) . . . . ?
O1C C1C C2C N1C 22(6) . . . . ?
O2C C1C C2C N1C -177(4) . . . . ?
C3C N1C C2C O3C 7(9) . . . . ?
C3C N1C C2C C1C 178(4) . . . . ?
C6A C9A O4A Er1 -121(6) . . . 4_565 ?
C3B C8B C7B C6B -1(3) . . . . ?
C5B C6B C7B C8B -1(4) . . . . ?
C9B C6B C7B C8B -174(5) . . . . ?
Er1 O4C C9C O5C -6(10) . . . . ?
Er1 O4C C9C C6C 178(3) . . . . ?
Er2 O5C C9C O4C 68(9) . . . . ?
Er2 O5C C9C C6C -117(5) . . . . ?
C7C C6C C9C O4C -23(6) . . . . ?
C7C C6C C9C O5C 162(4) . . . . ?
C5C C6C C9C O5C -19(6) . . . . ?
C7B C6B C9B O5B 147(4) . . . . ?
C5B C6B C9B O5B -24(8) . . . . ?
C7B C6B C9B O4B -24(7) . . . . ?
C5B C6B C9B O4B 164(5) . . . . ?
O5B C9B O4B Er2 31(8) . . . 4_565 ?
C6B C9B O4B Er2 -157(4) . . . 4_565 ?
O4B C9B O5B Er1 77(7) . . . 4_565 ?
C6B C9B O5B Er1 -95(7) . . . 4_565 ?
